data_1559297
loop_
_publ_author_name
'Beltr\'an-Suito, Rodrigo'
'Menezes, Prashanth W.'
'Dau, Holger'
'Zebger, Ingo'
'Laun, Konstantin'
'Zaharieva, Ivelina'
'Driess, Matthias'
'mebs, stephan'
'Hausmann, Jan Niklas'
'Forstner, Viktoria'
'Schmidt, Johannes'

_publ_section_title
;
 A Soft Molecular 2Fe 2As Precursor Approach to Nanostructured FeAs For
 Efficient Electrocatalytic Water Oxidation
;
_journal_name_full 'Chemical Science'
_journal_paper_doi 10.1039/D0SC04384B
_journal_year 2020
_chemical_formula_sum 'C84 H122 As2 Fe2 N4'
_chemical_formula_weight 1449.39
_space_group_crystal_system monoclinic
_space_group_IT_number 14
_space_group_name_Hall '-P 2yn'
_space_group_name_H-M_alt 'P 1 21/n 1'
_atom_sites_solution_hydrogens geom
_audit_creation_method 'CrysAlisPro 1.171.38.46 (Rigaku OD, 2015)'
_audit_update_record
;
2020-03-09 deposited with the CCDC.	2020-10-07 downloaded from the CCDC.
;
_cell_angle_alpha 90
_cell_angle_beta 91.2700(10)
_cell_angle_gamma 90
_cell_formula_units_Z 2
_cell_length_a 13.4664(2)
_cell_length_b 14.7987(2)
_cell_length_c 19.6270(3)
_cell_measurement_reflns_used 11056
_cell_measurement_temperature 150(2)
_cell_measurement_theta_max 73.5430
_cell_measurement_theta_min 3.7090
_cell_volume 3910.41(10)
_computing_cell_refinement 'CrysAlisPro 1.171.38.46 (Rigaku OD, 2015)'
_computing_data_collection 'CrysAlisPro 1.171.38.46 (Rigaku OD, 2015)'
_computing_data_reduction 'CrysAlisPro 1.171.38.46 (Rigaku OD, 2015)'
_computing_structure_refinement 'SHELXL-2018/3 (Sheldrick, 2018)'
_computing_structure_solution 'SHELXT 2014/5 (Sheldrick, 2014)'
_diffrn_ambient_temperature 150(2)
_diffrn_measured_fraction_theta_full 1.000
_diffrn_measured_fraction_theta_max 1.000
_diffrn_measurement_device 'four-circle diffractometer'
_diffrn_measurement_device_type 'SuperNova, Single source at offset, Atlas'
_diffrn_radiation_monochromator mirror
_diffrn_radiation_type CuK\a
_diffrn_radiation_wavelength 1.54184
_diffrn_reflns_av_R_equivalents 0.0463
_diffrn_reflns_av_unetI/netI 0.0372
_diffrn_reflns_Laue_measured_fraction_full 1.000
_diffrn_reflns_Laue_measured_fraction_max 1.000
_diffrn_reflns_limit_h_max 16
_diffrn_reflns_limit_h_min -15
_diffrn_reflns_limit_k_max 12
_diffrn_reflns_limit_k_min -17
_diffrn_reflns_limit_l_max 23
_diffrn_reflns_limit_l_min -23
_diffrn_reflns_number 26275
_diffrn_reflns_point_group_measured_fraction_full 1.000
_diffrn_reflns_point_group_measured_fraction_max 1.000
_diffrn_reflns_theta_full 67.496
_diffrn_reflns_theta_max 67.496
_diffrn_reflns_theta_min 3.741
_exptl_absorpt_coefficient_mu 4.240
_exptl_absorpt_correction_T_max 1.00000
_exptl_absorpt_correction_T_min 0.63919
_exptl_absorpt_correction_type multi-scan
_exptl_absorpt_process_details
;
CrysAlisPro 1.171.38.46 (Rigaku Oxford Diffraction, 2015)
Empirical absorption correction using spherical harmonics,
 implemented in SCALE3 ABSPACK scaling algorithm.
;
_exptl_crystal_colour black
_exptl_crystal_density_diffrn 1.231
_exptl_crystal_description block
_exptl_crystal_F_000 1544
_exptl_crystal_size_max 0.226
_exptl_crystal_size_mid 0.208
_exptl_crystal_size_min 0.064
_refine_diff_density_max 0.612
_refine_diff_density_min -0.425
_refine_diff_density_rms 0.057
_refine_ls_extinction_method none
_refine_ls_goodness_of_fit_ref 1.033
_refine_ls_hydrogen_treatment constr
_refine_ls_matrix_type full
_refine_ls_number_parameters 525
_refine_ls_number_reflns 7050
_refine_ls_number_restraints 261
_refine_ls_restrained_S_all 1.019
_refine_ls_R_factor_all 0.0455
_refine_ls_R_factor_gt 0.0364
_refine_ls_shift/su_max 0.001
_refine_ls_shift/su_mean 0.000
_refine_ls_structure_factor_coef Fsqd
_refine_ls_weighting_details 'w=1/[\s^2^(Fo^2^)+(0.0563P)^2^+0.7141P] where P=(Fo^2^+2Fc^2^)/3'
_refine_ls_weighting_scheme calc
_refine_ls_wR_factor_gt 0.0929
_refine_ls_wR_factor_ref 0.1001
_reflns_Friedel_coverage 0.000
_reflns_number_gt 5978
_reflns_number_total 7050
_reflns_threshold_expression 'I > 2\s(I)'
_cod_data_source_file d0sc04384b2.cif
_cod_data_source_block KRIA
_cod_original_sg_symbol_H-M 'P 21/n'
_cod_database_code 1559297
_shelx_shelxl_version_number 2018/3
_shelx_space_group_comment
;
The symmetry employed for this shelxl refinement is uniquely defined
by the following loop, which should always be used as a source of
symmetry information in preference to the above space-group names.
They are only intended as comments.
;
_shelx_estimated_absorpt_t_min 0.447
_shelx_estimated_absorpt_t_max 0.773

loop_
_space_group_symop_operation_xyz
'x, y, z'
'-x+1/2, y+1/2, -z+1/2'
'-x, -y, -z'
'x-1/2, -y-1/2, z-1/2'

loop_
_atom_site_label
_atom_site_type_symbol
_atom_site_fract_x
_atom_site_fract_y
_atom_site_fract_z
_atom_site_U_iso_or_equiv
_atom_site_adp_type
_atom_site_occupancy
_atom_site_site_symmetry_order
_atom_site_calc_flag
_atom_site_refinement_flags_posn
_atom_site_refinement_flags_adp
_atom_site_refinement_flags_occupancy
_atom_site_disorder_assembly
_atom_site_disorder_group
As1 As 0.50699(2) 0.53831(2) 0.55217(2) 0.02840(9) Uani 1 1 d . . . . .
Fe1 Fe 0.47190(2) 0.62328(2) 0.45017(2) 0.02206(10) Uani 1 1 d . . . . .
N1 N 0.55938(13) 0.71641(12) 0.40732(9) 0.0236(4) Uani 1 1 d . . . . .
N2 N 0.34293(13) 0.68570(12) 0.42744(9) 0.0236(4) Uani 1 1 d . . . . .
C12 C 0.26071(16) 0.65768(15) 0.46794(11) 0.0264(5) Uani 1 1 d . . . . .
C2 C 0.52322(17) 0.77985(14) 0.36498(11) 0.0251(5) Uani 1 1 d . . . . .
C4 C 0.33621(17) 0.75398(15) 0.38254(11) 0.0259(5) Uani 1 1 d . . . . .
C24 C 0.66214(17) 0.71187(15) 0.42944(12) 0.0272(5) Uani 1 1 d . . . . .
C3 C 0.42104(17) 0.78901(15) 0.35188(11) 0.0273(5) Uani 1 1 d . . . . .
H3 H 0.405977 0.827138 0.314113 0.033 Uiso 1 1 calc R U . . .
C13 C 0.20117(17) 0.58407(17) 0.44733(12) 0.0320(5) Uani 1 1 d . . . . .
C25 C 0.72849(18) 0.65582(17) 0.39497(13) 0.0341(6) Uani 1 1 d . . . . .
C17 C 0.2435(2) 0.70332(17) 0.52943(13) 0.0370(6) Uani 1 1 d . . . . .
C1 C 0.58499(19) 0.85071(15) 0.32342(12) 0.0318(5) Uani 1 1 d . . . . .
C14 C 0.12083(19) 0.56133(19) 0.48733(14) 0.0405(6) Uani 1 1 d . . . . .
H14 H 0.079999 0.511585 0.474400 0.049 Uiso 1 1 calc R U . . .
C29 C 0.69329(19) 0.76155(16) 0.48725(14) 0.0358(6) Uani 1 1 d . . . . .
C15 C 0.09919(19) 0.6095(2) 0.54538(14) 0.0432(7) Uani 1 1 d . . . . .
H15 H 0.042139 0.594753 0.570742 0.052 Uiso 1 1 calc R U . . .
C26 C 0.8282(2) 0.6572(2) 0.41534(15) 0.0458(7) Uani 1 1 d . . . . .
H26 H 0.874276 0.620134 0.392336 0.055 Uiso 1 1 calc R U . . .
C5 C 0.23863(19) 0.80254(17) 0.35681(13) 0.0361(6) Uani 1 1 d . . . . .
C16 C 0.1604(2) 0.67876(19) 0.56632(14) 0.0412(6) Uani 1 1 d . . . . .
H16 H 0.145887 0.710678 0.606892 0.049 Uiso 1 1 calc R U . . .
C27 C 0.8612(2) 0.7113(2) 0.46818(17) 0.0526(8) Uani 1 1 d . . . . .
H27 H 0.930008 0.714162 0.479634 0.063 Uiso 1 1 calc R U . . .
C11 C 0.2250(2) 0.7821(2) 0.28026(14) 0.0490(7) Uani 1 1 d . . . . .
H11A H 0.165417 0.812838 0.262556 0.074 Uiso 1 1 calc R U . . .
H11B H 0.217856 0.716748 0.273610 0.074 Uiso 1 1 calc R U . . .
H11C H 0.283208 0.803602 0.255892 0.074 Uiso 1 1 calc R U . . .
C6 C 0.5445(2) 0.94662(17) 0.33527(18) 0.0505(8) Uani 1 1 d . . . . .
H6A H 0.543360 0.958962 0.384301 0.076 Uiso 1 1 calc R U . . .
H6B H 0.476971 0.951171 0.315912 0.076 Uiso 1 1 calc R U . . .
H6C H 0.587391 0.990772 0.313131 0.076 Uiso 1 1 calc R U . . .
C33 C 0.6966(2) 0.5961(2) 0.33555(13) 0.0433(7) Uani 1 1 d . . . . .
H33 H 0.622994 0.602212 0.329145 0.052 Uiso 1 1 calc R U . . .
C28 C 0.7943(2) 0.76133(19) 0.50437(16) 0.0472(7) Uani 1 1 d . . . . .
H28 H 0.817446 0.796540 0.541937 0.057 Uiso 1 1 calc R U . . .
C21 C 0.2201(2) 0.53031(19) 0.38317(14) 0.0455(7) Uani 1 1 d . . . . .
H21 H 0.282591 0.553411 0.362737 0.055 Uiso 1 1 calc R U . . .
C10 C 0.2509(2) 0.90528(18) 0.36655(16) 0.0484(7) Uani 1 1 d . . . . .
H10A H 0.305313 0.927000 0.338564 0.073 Uiso 1 1 calc R U . . .
H10B H 0.265966 0.918335 0.414628 0.073 Uiso 1 1 calc R U . . .
H10C H 0.189126 0.935862 0.352669 0.073 Uiso 1 1 calc R U . . .
C7 C 0.5699(3) 0.8280(2) 0.24743(13) 0.0552(8) Uani 1 1 d . . . . .
H7A H 0.608571 0.870028 0.220005 0.083 Uiso 1 1 calc R U . . .
H7B H 0.499334 0.833414 0.234821 0.083 Uiso 1 1 calc R U . . .
H7C H 0.592201 0.766014 0.239033 0.083 Uiso 1 1 calc R U . . .
C35 C 0.7196(2) 0.49696(19) 0.35089(15) 0.0466(7) Uani 1 1 d . . . . .
H35A H 0.690587 0.458905 0.314749 0.070 Uiso 1 1 calc R U . . .
H35B H 0.691204 0.480277 0.394686 0.070 Uiso 1 1 calc R U . . .
H35C H 0.791700 0.488103 0.353070 0.070 Uiso 1 1 calc R U . . .
C23 C 0.2340(2) 0.4301(2) 0.39873(17) 0.0527(8) Uani 1 1 d . . . . .
H23A H 0.281081 0.422979 0.437155 0.079 Uiso 1 1 calc R U . . .
H23B H 0.259898 0.399460 0.358584 0.079 Uiso 1 1 calc R U . . .
H23C H 0.169984 0.403503 0.410462 0.079 Uiso 1 1 calc R U . . .
C8 C 0.6970(2) 0.85746(19) 0.33773(16) 0.0482(7) Uani 1 1 d . . . . .
H8A H 0.728495 0.799595 0.327150 0.072 Uiso 1 1 calc R U . . .
H8B H 0.709086 0.872035 0.385912 0.072 Uiso 1 1 calc R U . . .
H8C H 0.725075 0.905080 0.309296 0.072 Uiso 1 1 calc R U . . .
C9 C 0.1397(2) 0.7784(2) 0.39050(17) 0.0540(8) Uani 1 1 d . . . . .
H9A H 0.085348 0.811722 0.367918 0.081 Uiso 1 1 calc R U . . .
H9B H 0.143275 0.794896 0.438859 0.081 Uiso 1 1 calc R U . . .
H9C H 0.127598 0.713369 0.386142 0.081 Uiso 1 1 calc R U . . .
C30 C 0.6269(8) 0.8189(5) 0.5260(4) 0.046(2) Uani 0.649(11) 1 d D U P A 3
H30 H 0.558637 0.814752 0.505160 0.055 Uiso 0.649(11) 1 calc R U P A 3
C18 C 0.3093(3) 0.7786(2) 0.55610(16) 0.0596(9) Uani 1 1 d . . . . .
H18 H 0.361933 0.790006 0.521986 0.072 Uiso 1 1 calc R U . . .
C22 C 0.1353(3) 0.5396(2) 0.32950(17) 0.0710(11) Uani 1 1 d . . . . .
H22A H 0.073422 0.516698 0.348397 0.107 Uiso 1 1 calc R U . . .
H22B H 0.151565 0.504746 0.288808 0.107 Uiso 1 1 calc R U . . .
H22C H 0.126943 0.603422 0.317200 0.107 Uiso 1 1 calc R U . . .
C20 C 0.3603(2) 0.7507(3) 0.62341(19) 0.0684(11) Uani 1 1 d . . . . .
H20A H 0.309843 0.736775 0.657051 0.103 Uiso 1 1 calc R U . . .
H20B H 0.402231 0.800402 0.640273 0.103 Uiso 1 1 calc R U . . .
H20C H 0.401498 0.697174 0.615970 0.103 Uiso 1 1 calc R U . . .
C34 C 0.7445(4) 0.6208(2) 0.26833(17) 0.0797(13) Uani 1 1 d . . . . .
H34A H 0.816937 0.616648 0.273587 0.120 Uiso 1 1 calc R U . . .
H34B H 0.725925 0.682621 0.255572 0.120 Uiso 1 1 calc R U . . .
H34C H 0.721566 0.578885 0.232666 0.120 Uiso 1 1 calc R U . . .
C32 C 0.6238(7) 0.7847(5) 0.5998(4) 0.0513(17) Uani 0.649(11) 1 d D U P A 3
H32A H 0.597053 0.723059 0.600305 0.077 Uiso 0.649(11) 1 calc R U P A 3
H32B H 0.581135 0.824370 0.626407 0.077 Uiso 0.649(11) 1 calc R U P A 3
H32C H 0.691069 0.784707 0.619866 0.077 Uiso 0.649(11) 1 calc R U P A 3
C19 C 0.2518(4) 0.8672(2) 0.56673(19) 0.0816(14) Uani 1 1 d . . . . .
H19A H 0.217351 0.884227 0.524142 0.122 Uiso 1 1 calc R U . . .
H19B H 0.298396 0.915192 0.580263 0.122 Uiso 1 1 calc R U . . .
H19C H 0.203155 0.858660 0.602552 0.122 Uiso 1 1 calc R U . . .
C31 C 0.6597(7) 0.9185(3) 0.5261(3) 0.067(2) Uani 0.649(11) 1 d D U P A 3
H31A H 0.607746 0.955820 0.546095 0.100 Uiso 0.649(11) 1 calc R U P A 3
H31B H 0.670911 0.938231 0.479268 0.100 Uiso 0.649(11) 1 calc R U P A 3
H31C H 0.721387 0.924908 0.553170 0.100 Uiso 0.649(11) 1 calc R U P A 3
C36 C 0.0687(4) 1.0472(4) 0.5733(3) 0.0861(17) Uani 0.74 1 d D U P B 1
H36A H 0.017928 1.059671 0.537960 0.129 Uiso 0.74 1 calc R U P B 1
H36B H 0.119983 1.007954 0.554588 0.129 Uiso 0.74 1 calc R U P B 1
H36C H 0.098902 1.104172 0.588562 0.129 Uiso 0.74 1 calc R U P B 1
C37 C 0.0212(4) 1.0007(4) 0.6330(3) 0.0520(13) Uani 0.74 1 d D U P B 1
C41 C -0.0212(9) 0.9985(6) 0.7512(4) 0.068(2) Uani 0.74 1 d D U P B 1
H41 H -0.019178 1.026188 0.794850 0.081 Uiso 0.74 1 calc R U P B 1
C40 C -0.0685(8) 0.9166(5) 0.7421(3) 0.0665(18) Uani 0.74 1 d D U P B 1
H40 H -0.101352 0.888890 0.779067 0.080 Uiso 0.74 1 calc R U P B 1
C42 C 0.0233(9) 1.0407(5) 0.6967(4) 0.0575(17) Uani 0.74 1 d D U P B 1
H42 H 0.055416 1.097309 0.703082 0.069 Uiso 0.74 1 calc R U P B 1
C39 C -0.0679(5) 0.8748(4) 0.6789(3) 0.0578(14) Uani 0.74 1 d D U P B 1
H39 H -0.098630 0.817507 0.672768 0.069 Uiso 0.74 1 calc R U P B 1
C38 C -0.0226(4) 0.9167(4) 0.6247(3) 0.0504(11) Uani 0.74 1 d D U P B 1
H38 H -0.021535 0.887616 0.581556 0.060 Uiso 0.74 1 calc R U P B 1
C36B C 0.0523(10) 1.1454(11) 0.7223(9) 0.088(4) Uani 0.26 1 d D U P C 2
H36D H 0.002050 1.177920 0.748054 0.132 Uiso 0.26 1 calc R U P C 2
H36E H 0.065206 1.178053 0.679938 0.132 Uiso 0.26 1 calc R U P C 2
H36F H 0.113890 1.141289 0.749706 0.132 Uiso 0.26 1 calc R U P C 2
C37B C 0.0396(11) 1.0219(13) 0.6426(11) 0.080(5) Uani 0.26 1 d D U P C 2
H37B H 0.076987 1.059830 0.613645 0.096 Uiso 0.26 1 calc R U P C 2
C41B C -0.040(3) 0.9973(18) 0.7462(12) 0.074(5) Uani 0.26 1 d D U P C 2
H41B H -0.062234 1.019256 0.788835 0.089 Uiso 0.26 1 calc R U P C 2
C40B C -0.064(2) 0.9122(18) 0.7259(13) 0.087(5) Uani 0.26 1 d D U P C 2
H40B H -0.096431 0.872322 0.756241 0.104 Uiso 0.26 1 calc R U P C 2
C42B C 0.015(2) 1.0510(14) 0.7055(12) 0.076(5) Uani 0.26 1 d D U P C 2
C39B C -0.0421(19) 0.8842(16) 0.6622(13) 0.095(6) Uani 0.26 1 d D U P C 2
H39B H -0.063730 0.826591 0.646485 0.114 Uiso 0.26 1 calc R U P C 2
C38B C 0.0109(14) 0.9385(15) 0.6209(10) 0.096(5) Uani 0.26 1 d D U P C 2
H38B H 0.028052 0.918247 0.576755 0.115 Uiso 0.26 1 calc R U P C 2
C31B C 0.5811(11) 0.9019(6) 0.5152(5) 0.055(3) Uani 0.351(11) 1 d D U P A 4
H31D H 0.539492 0.929822 0.549692 0.083 Uiso 0.351(11) 1 calc R U P A 4
H31E H 0.544068 0.898950 0.471680 0.083 Uiso 0.351(11) 1 calc R U P A 4
H31F H 0.641323 0.938013 0.509634 0.083 Uiso 0.351(11) 1 calc R U P A 4
C30B C 0.6098(15) 0.8059(7) 0.5380(7) 0.035(3) Uani 0.351(11) 1 d D U P A 4
H30B H 0.548709 0.767685 0.534317 0.041 Uiso 0.351(11) 1 calc R U P A 4
C32B C 0.6400(14) 0.8118(9) 0.6138(7) 0.052(3) Uani 0.351(11) 1 d D U P A 4
H32D H 0.690988 0.858491 0.620230 0.078 Uiso 0.351(11) 1 calc R U P A 4
H32E H 0.666496 0.753388 0.629126 0.078 Uiso 0.351(11) 1 calc R U P A 4
H32F H 0.581755 0.827332 0.640528 0.078 Uiso 0.351(11) 1 calc R U P A 4

loop_
_atom_site_aniso_label
_atom_site_aniso_U_11
_atom_site_aniso_U_22
_atom_site_aniso_U_33
_atom_site_aniso_U_23
_atom_site_aniso_U_13
_atom_site_aniso_U_12
As1 0.03700(16) 0.02405(15) 0.02426(15) 0.00304(9) 0.00316(10) 0.00344(10)
Fe1 0.02006(18) 0.02148(19) 0.0249(2) 0.00526(13) 0.00531(13) 0.00122(13)
N1 0.0208(9) 0.0247(9) 0.0255(9) 0.0029(7) 0.0071(7) 0.0001(7)
N2 0.0201(9) 0.0269(9) 0.0240(9) 0.0031(7) 0.0047(7) 0.0027(7)
C12 0.0175(10) 0.0327(12) 0.0292(12) 0.0070(9) 0.0064(9) 0.0015(9)
C2 0.0307(12) 0.0205(10) 0.0244(11) 0.0003(8) 0.0083(9) -0.0007(9)
C4 0.0273(12) 0.0260(11) 0.0247(11) 0.0018(9) 0.0040(9) 0.0054(9)
C24 0.0245(11) 0.0249(11) 0.0325(12) 0.0077(9) 0.0055(9) -0.0031(9)
C3 0.0311(12) 0.0262(11) 0.0247(11) 0.0074(9) 0.0042(9) 0.0021(9)
C13 0.0246(12) 0.0410(14) 0.0304(13) 0.0068(10) 0.0011(9) -0.0035(10)
C25 0.0276(12) 0.0406(14) 0.0346(13) 0.0143(10) 0.0109(10) 0.0053(10)
C17 0.0368(14) 0.0384(13) 0.0363(14) -0.0004(11) 0.0131(11) 0.0018(11)
C1 0.0357(13) 0.0259(12) 0.0341(13) 0.0072(9) 0.0098(10) -0.0040(10)
C14 0.0256(12) 0.0560(16) 0.0399(15) 0.0097(12) 0.0029(11) -0.0113(12)
C29 0.0305(13) 0.0271(12) 0.0498(16) 0.0035(11) -0.0022(11) -0.0046(10)
C15 0.0250(13) 0.0631(18) 0.0419(16) 0.0151(13) 0.0116(11) 0.0010(12)
C26 0.0263(13) 0.0574(18) 0.0544(18) 0.0200(14) 0.0144(12) 0.0095(12)
C5 0.0283(13) 0.0379(13) 0.0422(14) 0.0124(11) 0.0047(10) 0.0090(11)
C16 0.0371(15) 0.0489(16) 0.0385(15) 0.0028(12) 0.0181(11) 0.0071(12)
C27 0.0217(13) 0.0648(19) 0.071(2) 0.0246(16) -0.0016(13) -0.0056(13)
C11 0.0373(15) 0.0640(19) 0.0453(16) 0.0116(14) -0.0091(12) 0.0080(14)
C6 0.0476(17) 0.0275(13) 0.077(2) 0.0095(13) 0.0143(15) -0.0017(12)
C33 0.0428(15) 0.0566(17) 0.0308(14) 0.0023(12) 0.0093(11) 0.0217(13)
C28 0.0333(15) 0.0431(15) 0.0647(19) 0.0085(13) -0.0112(13) -0.0134(12)
C21 0.0444(16) 0.0551(17) 0.0372(15) -0.0039(12) 0.0081(12) -0.0215(13)
C10 0.0453(16) 0.0384(15) 0.0618(19) 0.0096(13) 0.0059(13) 0.0176(13)
C7 0.073(2) 0.0623(19) 0.0313(15) 0.0065(13) 0.0189(14) -0.0237(17)
C35 0.0442(17) 0.0500(16) 0.0460(16) 0.0001(13) 0.0102(13) 0.0086(13)
C23 0.0454(17) 0.0533(17) 0.060(2) -0.0116(15) 0.0022(14) -0.0116(14)
C8 0.0340(15) 0.0451(15) 0.0659(19) 0.0279(14) 0.0108(13) -0.0091(12)
C9 0.0288(14) 0.0638(19) 0.070(2) 0.0297(16) 0.0077(13) 0.0194(13)
C30 0.038(4) 0.045(3) 0.055(3) -0.017(3) -0.009(4) -0.006(3)
C18 0.068(2) 0.062(2) 0.0504(19) -0.0231(15) 0.0363(16) -0.0248(17)
C22 0.102(3) 0.068(2) 0.0419(19) 0.0055(15) -0.0227(19) -0.026(2)
C20 0.0412(17) 0.079(2) 0.085(3) -0.048(2) 0.0093(17) -0.0016(16)
C34 0.133(4) 0.063(2) 0.045(2) 0.0129(16) 0.040(2) 0.040(2)
C32 0.050(4) 0.048(4) 0.057(4) -0.021(3) 0.023(3) -0.012(3)
C19 0.149(4) 0.0457(19) 0.051(2) -0.0086(15) 0.019(2) -0.003(2)
C31 0.105(6) 0.034(2) 0.062(3) -0.015(2) 0.006(3) 0.006(3)
C36 0.068(4) 0.103(4) 0.087(3) 0.031(3) 0.012(3) -0.022(3)
C37 0.036(3) 0.061(3) 0.059(2) 0.0174(18) -0.002(2) 0.003(2)
C41 0.071(6) 0.085(4) 0.047(2) 0.007(3) -0.014(3) 0.012(4)
C40 0.076(4) 0.072(3) 0.052(3) 0.030(2) 0.015(3) 0.013(3)
C42 0.046(4) 0.055(3) 0.071(3) 0.008(2) -0.013(3) 0.004(3)
C39 0.050(4) 0.057(3) 0.067(3) 0.0177(19) 0.006(2) 0.003(2)
C38 0.034(3) 0.068(2) 0.049(2) 0.0047(18) 0.003(2) -0.003(2)
C36B 0.034(7) 0.130(10) 0.098(11) 0.019(8) -0.023(7) 0.004(7)
C37B 0.034(8) 0.119(11) 0.087(9) 0.026(7) -0.010(7) 0.042(8)
C41B 0.053(10) 0.100(10) 0.068(9) 0.023(7) -0.024(7) 0.027(7)
C40B 0.056(11) 0.118(10) 0.084(11) 0.009(9) -0.034(9) 0.007(9)
C42B 0.041(9) 0.106(10) 0.079(9) 0.027(7) -0.019(7) 0.032(7)
C39B 0.067(13) 0.119(12) 0.099(13) -0.001(9) -0.022(11) 0.022(9)
C38B 0.053(12) 0.136(13) 0.098(10) 0.004(8) -0.013(8) 0.034(10)
C31B 0.078(9) 0.037(4) 0.052(5) -0.001(3) 0.008(5) 0.018(5)
C30B 0.038(7) 0.027(4) 0.039(5) -0.014(4) 0.005(4) 0.006(4)
C32B 0.068(8) 0.045(7) 0.043(5) -0.007(5) -0.008(5) 0.004(6)

loop_
_atom_type_symbol
_atom_type_description
_atom_type_scat_dispersion_real
_atom_type_scat_dispersion_imag
_atom_type_scat_source
C C 0.0181 0.0091 'International Tables Vol C Tables 4.2.6.8 and 6.1.1.4'
H H 0.0000 0.0000 'International Tables Vol C Tables 4.2.6.8 and 6.1.1.4'
N N 0.0311 0.0180 'International Tables Vol C Tables 4.2.6.8 and 6.1.1.4'
Fe Fe -1.1336 3.1974 'International Tables Vol C Tables 4.2.6.8 and 6.1.1.4'
As As -0.9300 1.0051 'International Tables Vol C Tables 4.2.6.8 and 6.1.1.4'

loop_
_geom_angle_atom_site_label_1
_geom_angle_atom_site_label_2
_geom_angle_atom_site_label_3
_geom_angle
_geom_angle_site_symmetry_1
_geom_angle_site_symmetry_3
_geom_angle_publ_flag
As1 As1 Fe1 60.969(13) 3_666 . ?
As1 As1 Fe1 60.695(13) 3_666 3_666 ?
Fe1 As1 Fe1 121.664(12) . 3_666 ?
N2 Fe1 N1 95.95(7) . . ?
N2 Fe1 As1 125.38(5) . . ?
N1 Fe1 As1 126.97(5) . . ?
N2 Fe1 As1 123.66(5) . 3_666 ?
N1 Fe1 As1 127.04(5) . 3_666 ?
As1 Fe1 As1 58.335(12) . 3_666 ?
C2 N1 C24 123.56(18) . . ?
C2 N1 Fe1 122.16(15) . . ?
C24 N1 Fe1 114.17(13) . . ?
C4 N2 C12 122.56(18) . . ?
C4 N2 Fe1 122.50(15) . . ?
C12 N2 Fe1 114.65(13) . . ?
C13 C12 C17 121.0(2) . . ?
C13 C12 N2 120.3(2) . . ?
C17 C12 N2 118.7(2) . . ?
N1 C2 C3 121.6(2) . . ?
N1 C2 C1 126.8(2) . . ?
C3 C2 C1 111.59(19) . . ?
N2 C4 C3 121.1(2) . . ?
N2 C4 C5 126.8(2) . . ?
C3 C4 C5 112.11(19) . . ?
C25 C24 C29 121.0(2) . . ?
C25 C24 N1 119.9(2) . . ?
C29 C24 N1 119.0(2) . . ?
C2 C3 C4 133.8(2) . . ?
C2 C3 H3 113.1 . . ?
C4 C3 H3 113.1 . . ?
C14 C13 C12 118.0(2) . . ?
C14 C13 C21 119.3(2) . . ?
C12 C13 C21 122.7(2) . . ?
C26 C25 C24 118.2(3) . . ?
C26 C25 C33 119.0(2) . . ?
C24 C25 C33 122.8(2) . . ?
C16 C17 C12 118.0(2) . . ?
C16 C17 C18 118.9(2) . . ?
C12 C17 C18 123.0(2) . . ?
C8 C1 C7 107.5(2) . . ?
C8 C1 C6 105.2(2) . . ?
C7 C1 C6 108.0(2) . . ?
C8 C1 C2 118.5(2) . . ?
C7 C1 C2 107.2(2) . . ?
C6 C1 C2 110.0(2) . . ?
C15 C14 C13 121.4(3) . . ?
C15 C14 H14 119.3 . . ?
C13 C14 H14 119.3 . . ?
C28 C29 C24 117.7(3) . . ?
C28 C29 C30 118.8(4) . . ?
C24 C29 C30 123.3(4) . . ?
C28 C29 C30B 121.9(6) . . ?
C24 C29 C30B 119.9(6) . . ?
C16 C15 C14 119.7(2) . . ?
C16 C15 H15 120.1 . . ?
C14 C15 H15 120.1 . . ?
C27 C26 C25 121.2(3) . . ?
C27 C26 H26 119.4 . . ?
C25 C26 H26 119.4 . . ?
C11 C5 C10 109.0(2) . . ?
C11 C5 C9 106.7(2) . . ?
C10 C5 C9 105.4(2) . . ?
C11 C5 C4 107.7(2) . . ?
C10 C5 C4 109.0(2) . . ?
C9 C5 C4 118.7(2) . . ?
C15 C16 C17 121.5(3) . . ?
C15 C16 H16 119.2 . . ?
C17 C16 H16 119.2 . . ?
C28 C27 C26 119.9(3) . . ?
C28 C27 H27 120.1 . . ?
C26 C27 H27 120.1 . . ?
C5 C11 H11A 109.5 . . ?
C5 C11 H11B 109.5 . . ?
H11A C11 H11B 109.5 . . ?
C5 C11 H11C 109.5 . . ?
H11A C11 H11C 109.5 . . ?
H11B C11 H11C 109.5 . . ?
C1 C6 H6A 109.5 . . ?
C1 C6 H6B 109.5 . . ?
H6A C6 H6B 109.5 . . ?
C1 C6 H6C 109.5 . . ?
H6A C6 H6C 109.5 . . ?
H6B C6 H6C 109.5 . . ?
C25 C33 C34 114.0(3) . . ?
C25 C33 C35 110.8(2) . . ?
C34 C33 C35 108.2(2) . . ?
C25 C33 H33 107.9 . . ?
C34 C33 H33 107.9 . . ?
C35 C33 H33 107.9 . . ?
C27 C28 C29 121.6(3) . . ?
C27 C28 H28 119.2 . . ?
C29 C28 H28 119.2 . . ?
C13 C21 C23 111.5(2) . . ?
C13 C21 C22 112.6(3) . . ?
C23 C21 C22 108.0(2) . . ?
C13 C21 H21 108.2 . . ?
C23 C21 H21 108.2 . . ?
C22 C21 H21 108.2 . . ?
C5 C10 H10A 109.5 . . ?
C5 C10 H10B 109.5 . . ?
H10A C10 H10B 109.5 . . ?
C5 C10 H10C 109.5 . . ?
H10A C10 H10C 109.5 . . ?
H10B C10 H10C 109.5 . . ?
C1 C7 H7A 109.5 . . ?
C1 C7 H7B 109.5 . . ?
H7A C7 H7B 109.5 . . ?
C1 C7 H7C 109.5 . . ?
H7A C7 H7C 109.5 . . ?
H7B C7 H7C 109.5 . . ?
C33 C35 H35A 109.5 . . ?
C33 C35 H35B 109.5 . . ?
H35A C35 H35B 109.5 . . ?
C33 C35 H35C 109.5 . . ?
H35A C35 H35C 109.5 . . ?
H35B C35 H35C 109.5 . . ?
C21 C23 H23A 109.5 . . ?
C21 C23 H23B 109.5 . . ?
H23A C23 H23B 109.5 . . ?
C21 C23 H23C 109.5 . . ?
H23A C23 H23C 109.5 . . ?
H23B C23 H23C 109.5 . . ?
C1 C8 H8A 109.5 . . ?
C1 C8 H8B 109.5 . . ?
H8A C8 H8B 109.5 . . ?
C1 C8 H8C 109.5 . . ?
H8A C8 H8C 109.5 . . ?
H8B C8 H8C 109.5 . . ?
C5 C9 H9A 109.5 . . ?
C5 C9 H9B 109.5 . . ?
H9A C9 H9B 109.5 . . ?
C5 C9 H9C 109.5 . . ?
H9A C9 H9C 109.5 . . ?
H9B C9 H9C 109.5 . . ?
C29 C30 C32 109.3(6) . . ?
C29 C30 C31 112.3(7) . . ?
C32 C30 C31 109.1(6) . . ?
C29 C30 H30 108.7 . . ?
C32 C30 H30 108.7 . . ?
C31 C30 H30 108.7 . . ?
C17 C18 C20 110.4(3) . . ?
C17 C18 C19 112.5(3) . . ?
C20 C18 C19 109.2(3) . . ?
C17 C18 H18 108.2 . . ?
C20 C18 H18 108.2 . . ?
C19 C18 H18 108.2 . . ?
C21 C22 H22A 109.5 . . ?
C21 C22 H22B 109.5 . . ?
H22A C22 H22B 109.5 . . ?
C21 C22 H22C 109.5 . . ?
H22A C22 H22C 109.5 . . ?
H22B C22 H22C 109.5 . . ?
C18 C20 H20A 109.5 . . ?
C18 C20 H20B 109.5 . . ?
H20A C20 H20B 109.5 . . ?
C18 C20 H20C 109.5 . . ?
H20A C20 H20C 109.5 . . ?
H20B C20 H20C 109.5 . . ?
C33 C34 H34A 109.5 . . ?
C33 C34 H34B 109.5 . . ?
H34A C34 H34B 109.5 . . ?
C33 C34 H34C 109.5 . . ?
H34A C34 H34C 109.5 . . ?
H34B C34 H34C 109.5 . . ?
C30 C32 H32A 109.5 . . ?
C30 C32 H32B 109.5 . . ?
H32A C32 H32B 109.5 . . ?
C30 C32 H32C 109.5 . . ?
H32A C32 H32C 109.5 . . ?
H32B C32 H32C 109.5 . . ?
C18 C19 H19A 109.5 . . ?
C18 C19 H19B 109.5 . . ?
H19A C19 H19B 109.5 . . ?
C18 C19 H19C 109.5 . . ?
H19A C19 H19C 109.5 . . ?
H19B C19 H19C 109.5 . . ?
C30 C31 H31A 109.5 . . ?
C30 C31 H31B 109.5 . . ?
H31A C31 H31B 109.5 . . ?
C30 C31 H31C 109.5 . . ?
H31A C31 H31C 109.5 . . ?
H31B C31 H31C 109.5 . . ?
C37 C36 H36A 109.5 . . ?
C37 C36 H36B 109.5 . . ?
H36A C36 H36B 109.5 . . ?
C37 C36 H36C 109.5 . . ?
H36A C36 H36C 109.5 . . ?
H36B C36 H36C 109.5 . . ?
C42 C37 C38 119.4(3) . . ?
C42 C37 C36 120.3(5) . . ?
C38 C37 C36 120.2(5) . . ?
C40 C41 C42 120.2(4) . . ?
C40 C41 H41 119.9 . . ?
C42 C41 H41 119.9 . . ?
C41 C40 C39 119.6(4) . . ?
C41 C40 H40 120.2 . . ?
C39 C40 H40 120.2 . . ?
C37 C42 C41 120.3(4) . . ?
C37 C42 H42 119.9 . . ?
C41 C42 H42 119.9 . . ?
C38 C39 C40 120.0(4) . . ?
C38 C39 H39 120.0 . . ?
C40 C39 H39 120.0 . . ?
C37 C38 C39 120.3(4) . . ?
C37 C38 H38 119.8 . . ?
C39 C38 H38 119.8 . . ?
C42B C36B H36D 109.5 . . ?
C42B C36B H36E 109.5 . . ?
H36D C36B H36E 109.5 . . ?
C42B C36B H36F 109.5 . . ?
H36D C36B H36F 109.5 . . ?
H36E C36B H36F 109.5 . . ?
C42B C37B C38B 119.9(5) . . ?
C42B C37B H37B 120.0 . . ?
C38B C37B H37B 120.0 . . ?
C40B C41B C42B 119.9(6) . . ?
C40B C41B H41B 120.1 . . ?
C42B C41B H41B 120.1 . . ?
C41B C40B C39B 119.9(6) . . ?
C41B C40B H40B 120.0 . . ?
C39B C40B H40B 120.0 . . ?
C37B C42B C41B 119.9(5) . . ?
C37B C42B C36B 113.7(17) . . ?
C41B C42B C36B 126.4(17) . . ?
C38B C39B C40B 119.9(5) . . ?
C38B C39B H39B 120.0 . . ?
C40B C39B H39B 120.0 . . ?
C39B C38B C37B 120.1(5) . . ?
C39B C38B H38B 119.9 . . ?
C37B C38B H38B 119.9 . . ?
C30B C31B H31D 109.5 . . ?
C30B C31B H31E 109.5 . . ?
H31D C31B H31E 109.5 . . ?
C30B C31B H31F 109.5 . . ?
H31D C31B H31F 109.5 . . ?
H31E C31B H31F 109.5 . . ?
C31B C30B C32B 106.8(10) . . ?
C31B C30B C29 111.2(10) . . ?
C32B C30B C29 115.9(13) . . ?
C31B C30B H30B 107.5 . . ?
C32B C30B H30B 107.5 . . ?
C29 C30B H30B 107.5 . . ?
C30B C32B H32D 109.5 . . ?
C30B C32B H32E 109.5 . . ?
H32D C32B H32E 109.5 . . ?
C30B C32B H32F 109.5 . . ?
H32D C32B H32F 109.5 . . ?
H32E C32B H32F 109.5 . . ?

loop_
_geom_bond_atom_site_label_1
_geom_bond_atom_site_label_2
_geom_bond_distance
_geom_bond_site_symmetry_2
_geom_bond_publ_flag
As1 As1 2.3447(5) 3_666 ?
As1 Fe1 2.4023(4) . ?
As1 Fe1 2.4087(4) 3_666 ?
Fe1 N2 2.0085(18) . ?
Fe1 N1 2.0096(18) . ?
N1 C2 1.338(3) . ?
N1 C24 1.443(3) . ?
N2 C4 1.342(3) . ?
N2 C12 1.438(3) . ?
C12 C13 1.407(3) . ?
C12 C17 1.407(3) . ?
C2 C3 1.401(3) . ?
C2 C1 1.577(3) . ?
C4 C3 1.402(3) . ?
C4 C5 1.571(3) . ?
C24 C25 1.404(3) . ?
C24 C29 1.408(3) . ?
C3 H3 0.9500 . ?
C13 C14 1.392(3) . ?
C13 C21 1.516(4) . ?
C25 C26 1.392(4) . ?
C25 C33 1.518(4) . ?
C17 C16 1.394(4) . ?
C17 C18 1.510(4) . ?
C1 C8 1.531(4) . ?
C1 C7 1.538(4) . ?
C1 C6 1.540(3) . ?
C14 C15 1.380(4) . ?
C14 H14 0.9500 . ?
C29 C28 1.393(4) . ?
C29 C30 1.458(11) . ?
C29 C30B 1.654(19) . ?
C15 C16 1.373(4) . ?
C15 H15 0.9500 . ?
C26 C27 1.376(4) . ?
C26 H26 0.9500 . ?
C5 C11 1.540(4) . ?
C5 C10 1.541(4) . ?
C5 C9 1.542(4) . ?
C16 H16 0.9500 . ?
C27 C28 1.376(5) . ?
C27 H27 0.9500 . ?
C11 H11A 0.9800 . ?
C11 H11B 0.9800 . ?
C11 H11C 0.9800 . ?
C6 H6A 0.9800 . ?
C6 H6B 0.9800 . ?
C6 H6C 0.9800 . ?
C33 C34 1.526(4) . ?
C33 C35 1.529(4) . ?
C33 H33 1.0000 . ?
C28 H28 0.9500 . ?
C21 C23 1.525(4) . ?
C21 C22 1.543(4) . ?
C21 H21 1.0000 . ?
C10 H10A 0.9800 . ?
C10 H10B 0.9800 . ?
C10 H10C 0.9800 . ?
C7 H7A 0.9800 . ?
C7 H7B 0.9800 . ?
C7 H7C 0.9800 . ?
C35 H35A 0.9800 . ?
C35 H35B 0.9800 . ?
C35 H35C 0.9800 . ?
C23 H23A 0.9800 . ?
C23 H23B 0.9800 . ?
C23 H23C 0.9800 . ?
C8 H8A 0.9800 . ?
C8 H8B 0.9800 . ?
C8 H8C 0.9800 . ?
C9 H9A 0.9800 . ?
C9 H9B 0.9800 . ?
C9 H9C 0.9800 . ?
C30 C32 1.537(6) . ?
C30 C31 1.539(6) . ?
C30 H30 1.0000 . ?
C18 C20 1.532(5) . ?
C18 C19 1.540(5) . ?
C18 H18 1.0000 . ?
C22 H22A 0.9800 . ?
C22 H22B 0.9800 . ?
C22 H22C 0.9800 . ?
C20 H20A 0.9800 . ?
C20 H20B 0.9800 . ?
C20 H20C 0.9800 . ?
C34 H34A 0.9800 . ?
C34 H34B 0.9800 . ?
C34 H34C 0.9800 . ?
C32 H32A 0.9800 . ?
C32 H32B 0.9800 . ?
C32 H32C 0.9800 . ?
C19 H19A 0.9800 . ?
C19 H19B 0.9800 . ?
C19 H19C 0.9800 . ?
C31 H31A 0.9800 . ?
C31 H31B 0.9800 . ?
C31 H31C 0.9800 . ?
C36 C37 1.514(7) . ?
C36 H36A 0.9800 . ?
C36 H36B 0.9800 . ?
C36 H36C 0.9800 . ?
C37 C42 1.382(5) . ?
C37 C38 1.384(5) . ?
C41 C40 1.380(6) . ?
C41 C42 1.386(6) . ?
C41 H41 0.9500 . ?
C40 C39 1.387(5) . ?
C40 H40 0.9500 . ?
C42 H42 0.9500 . ?
C39 C38 1.385(5) . ?
C39 H39 0.9500 . ?
C38 H38 0.9500 . ?
C36B C42B 1.520(11) . ?
C36B H36D 0.9800 . ?
C36B H36E 0.9800 . ?
C36B H36F 0.9800 . ?
C37B C42B 1.357(13) . ?
C37B C38B 1.358(13) . ?
C37B H37B 0.9500 . ?
C41B C40B 1.357(13) . ?
C41B C42B 1.361(13) . ?
C41B H41B 0.9500 . ?
C40B C39B 1.357(13) . ?
C40B H40B 0.9500 . ?
C39B C38B 1.356(13) . ?
C39B H39B 0.9500 . ?
C38B H38B 0.9500 . ?
C31B C30B 1.535(8) . ?
C31B H31D 0.9800 . ?
C31B H31E 0.9800 . ?
C31B H31F 0.9800 . ?
C30B C32B 1.537(7) . ?
C30B H30B 1.0000 . ?
C32B H32D 0.9800 . ?
C32B H32E 0.9800 . ?
C32B H32F 0.9800 . ?
